data_7223904
loop_
_publ_author_name
'Zhang, Guoqi'
'Tan, Jiawen'
'Phoenix, Tonya'
'Manke, David'
'Golen, James A.'
'Rheingold, Arnold L.'

_publ_section_title
;
 Amalgamating 4'-substituted 4,2':6',4''-terpyridine ligands with
 double-helical chains or ladder-like networks
;
_journal_name_full 'RSC Adv.'
_journal_paper_doi 10.1039/C5RA24044A
_journal_year 2016
_chemical_formula_sum 'C25.5 H20.5 Cl Hg N6 S2'
_chemical_formula_weight 711.14
_chemical_name_systematic
; 
 ? 
;
_space_group_crystal_system monoclinic
_space_group_IT_number 15
_space_group_name_Hall '-C 2yc'
_space_group_name_H-M_alt 'C 1 2/c 1'
_symmetry_space_group_name_Hall '-C 2yc'
_symmetry_space_group_name_H-M 'C 1 2/c 1'
_atom_sites_solution_hydrogens geom
_audit_creation_method SHELXL-2013
_audit_update_record
;
2015-12-07 deposited with the CCDC.
2016-01-14 downloaded from the CCDC.
;
_cell_angle_alpha 90
_cell_angle_beta 99.253(2)
_cell_angle_gamma 90
_cell_formula_units_Z 8
_cell_length_a 28.2486(17)
_cell_length_b 8.1596(3)
_cell_length_c 22.5028(11)
_cell_measurement_reflns_used 9960
_cell_measurement_temperature 100(2)
_cell_measurement_theta_max 28.34
_cell_measurement_theta_min 2.72
_cell_volume 5119.3(4)
_computing_cell_refinement 'Bruker SAINT'
_computing_data_collection 'Bruker APEX2'
_computing_data_reduction 'Bruker SAINT'
_computing_molecular_graphics 'Bruker SHELXTL'
_computing_publication_material 'Bruker SHELXTL'
_computing_structure_refinement 'SHELXL-2013 (Sheldrick, 2013)'
_computing_structure_solution 'SHELXS-97 (Sheldrick 2008)'
_diffrn_ambient_temperature 100(2)
_diffrn_measured_fraction_theta_full 0.999
_diffrn_measured_fraction_theta_max 0.988
_diffrn_measurement_device_type 'Bruker APEX-II CCD'
_diffrn_measurement_method '\f and \w scans'
_diffrn_radiation_type MoK\a
_diffrn_radiation_wavelength 0.71073
_diffrn_reflns_av_R_equivalents 0.0313
_diffrn_reflns_av_unetI/netI 0.0256
_diffrn_reflns_laue_measured_fraction_full 0.999
_diffrn_reflns_laue_measured_fraction_max 0.988
_diffrn_reflns_limit_h_max 37
_diffrn_reflns_limit_h_min -37
_diffrn_reflns_limit_k_max 10
_diffrn_reflns_limit_k_min -10
_diffrn_reflns_limit_l_max 30
_diffrn_reflns_limit_l_min -22
_diffrn_reflns_number 24670
_diffrn_reflns_point_group_measured_fraction_full 0.999
_diffrn_reflns_point_group_measured_fraction_max 0.988
_diffrn_reflns_theta_full 25.000
_diffrn_reflns_theta_max 28.418
_diffrn_reflns_theta_min 1.834
_exptl_absorpt_coefficient_mu 6.308
_exptl_absorpt_correction_T_max 0.350
_exptl_absorpt_correction_T_min 0.300
_exptl_absorpt_correction_type multi-scan
_exptl_absorpt_process_details SADABS
_exptl_crystal_colour orange
_exptl_crystal_density_diffrn 1.845
_exptl_crystal_description Block
_exptl_crystal_F_000 2756
_exptl_crystal_size_max 0.270
_exptl_crystal_size_mid 0.240
_exptl_crystal_size_min 0.220
_refine_diff_density_max 1.194
_refine_diff_density_min -1.650
_refine_diff_density_rms 0.108
_refine_ls_extinction_method none
_refine_ls_goodness_of_fit_ref 1.005
_refine_ls_hydrogen_treatment constr
_refine_ls_matrix_type full
_refine_ls_number_parameters 321
_refine_ls_number_reflns 6349
_refine_ls_number_restraints 0
_refine_ls_restrained_S_all 1.005
_refine_ls_R_factor_all 0.0268
_refine_ls_R_factor_gt 0.0233
_refine_ls_shift/su_max 0.006
_refine_ls_shift/su_mean 0.000
_refine_ls_structure_factor_coef Fsqd
_refine_ls_weighting_details 'w=1/[\s^2^(Fo^2^)+(0.0570P)^2^] where P=(Fo^2^+2Fc^2^)/3'
_refine_ls_weighting_scheme calc
_refine_ls_wR_factor_gt 0.0715
_refine_ls_wR_factor_ref 0.0742
_reflns_Friedel_coverage 0.000
_reflns_number_gt 5784
_reflns_number_total 6349
_reflns_threshold_expression 'I > 2\s(I)'
_cod_data_source_file c5ra24044a2.cif
_cod_data_source_block gzhang86
_cod_original_formula_sum 'C25.50 H20.50 Cl Hg N6 S2'
_cod_database_code 7223904
_shelx_space_group_comment
; 
The symmetry employed for this shelxl refinement is uniquely defined 
by the following loop, which should always be used as a source of 
symmetry information in preference to the above space-group names. 
They are only intended as comments. 
;
_shelx_estimated_absorpt_t_min 0.281
_shelx_estimated_absorpt_t_max 0.337
_shelxl_version_number 2013-3

loop_
_space_group_symop_operation_xyz
'x, y, z'
'-x, y, -z+1/2'
'x+1/2, y+1/2, z'
'-x+1/2, y+1/2, -z+1/2'
'-x, -y, -z'
'x, -y, z-1/2'
'-x+1/2, -y+1/2, -z'
'x+1/2, -y+1/2, z-1/2'

loop_
_atom_site_label
_atom_site_type_symbol
_atom_site_fract_x
_atom_site_fract_y
_atom_site_fract_z
_atom_site_U_iso_or_equiv
_atom_site_adp_type
_atom_site_occupancy
_atom_site_site_symmetry_order
_atom_site_calc_flag
_atom_site_refinement_flags_posn
_atom_site_refinement_flags_adp
_atom_site_refinement_flags_occupancy
Hg1 Hg 0.32389(2) 0.43697(2) 0.76090(2) 0.02037(5) Uani 1 1 d . . .
Cl1 Cl 0.54352(4) 0.95872(16) 0.79481(5) 0.0676(4) Uani 1 1 d . . .
S1 S 0.24099(3) 0.36301(10) 0.72463(3) 0.02934(15) Uani 1 1 d . . .
S2 S 0.36454(3) 0.67794(9) 0.80985(3) 0.02810(15) Uani 1 1 d . . .
N1 N 0.70771(10) 0.4498(3) 0.49746(14) 0.0339(6) Uani 1 1 d . . .
N2 N 0.41845(7) 0.1432(2) 0.49618(9) 0.0176(4) Uani 1 1 d . . .
N3 N 0.36124(8) -0.2194(3) 0.32053(10) 0.0195(4) Uani 1 1 d . . .
N4 N 0.36447(8) 0.3682(3) 0.68114(10) 0.0210(4) Uani 1 1 d . . .
N5 N 0.45953(11) 0.5571(3) 0.83272(15) 0.0426(8) Uani 1 1 d . . .
N6 N 0.20629(11) 0.3797(4) 0.83580(14) 0.0433(6) Uani 1 1 d . . .
C1 C 0.73287(13) 0.4195(4) 0.44737(18) 0.0375(8) Uani 1 1 d . . .
H1A H 0.7164 0.3328 0.4219 0.056 Uiso 1 1 calc R U .
H1B H 0.7658 0.3852 0.4626 0.056 Uiso 1 1 calc R U .
H1C H 0.7334 0.5201 0.4237 0.056 Uiso 1 1 calc R U .
C2 C 0.72658(14) 0.5757(4) 0.53970(18) 0.0402(8) Uani 1 1 d . . .
H2A H 0.7057 0.5876 0.5703 0.060 Uiso 1 1 calc R U .
H2B H 0.7279 0.6798 0.5183 0.060 Uiso 1 1 calc R U .
H2C H 0.7589 0.5451 0.5592 0.060 Uiso 1 1 calc R U .
C3 C 0.66038(10) 0.4011(3) 0.49468(13) 0.0234(5) Uani 1 1 d . . .
C4 C 0.63884(10) 0.2843(3) 0.45358(12) 0.0242(5) Uani 1 1 d . . .
H4A H 0.6568 0.2377 0.4255 0.029 Uiso 1 1 calc R U .
C5 C 0.59188(10) 0.2352(3) 0.45295(11) 0.0216(5) Uani 1 1 d . . .
H5A H 0.5787 0.1533 0.4251 0.026 Uiso 1 1 calc R U .
C6 C 0.56334(9) 0.3024(3) 0.49199(11) 0.0186(5) Uani 1 1 d . . .
C7 C 0.58484(10) 0.4208(3) 0.53223(13) 0.0199(5) Uani 1 1 d . . .
H7A H 0.5665 0.4697 0.5594 0.024 Uiso 1 1 calc R U .
C8 C 0.63192(10) 0.4696(3) 0.53403(13) 0.0229(5) Uani 1 1 d . . .
H8A H 0.6452 0.5504 0.5623 0.027 Uiso 1 1 calc R U .
C9 C 0.44075(9) 0.1032(3) 0.44991(11) 0.0178(5) Uani 1 1 d . . .
C10 C 0.48711(9) 0.1574(3) 0.44567(11) 0.0181(5) Uani 1 1 d . . .
H10A H 0.5009 0.1320 0.4110 0.022 Uiso 1 1 calc R U .
C11 C 0.51326(9) 0.2491(3) 0.49238(11) 0.0181(5) Uani 1 1 d . . .
C12 C 0.48952(9) 0.2870(3) 0.54087(11) 0.0184(5) Uani 1 1 d . . .
H12A H 0.5055 0.3479 0.5741 0.022 Uiso 1 1 calc R U .
C13 C 0.44267(9) 0.2354(3) 0.54018(11) 0.0175(5) Uani 1 1 d . . .
C14 C 0.41573(9) 0.2814(3) 0.58942(11) 0.0176(5) Uani 1 1 d . . .
C15 C 0.37470(9) 0.1944(3) 0.59869(12) 0.0219(5) Uani 1 1 d . . .
H15A H 0.3635 0.1045 0.5735 0.026 Uiso 1 1 calc R U .
C16 C 0.35086(9) 0.2405(3) 0.64453(12) 0.0237(5) Uani 1 1 d . . .
H16A H 0.3235 0.1793 0.6507 0.028 Uiso 1 1 calc R U .
C17 C 0.40319(11) 0.4523(3) 0.67170(13) 0.0220(5) Uani 1 1 d . . .
H17A H 0.4128 0.5442 0.6966 0.026 Uiso 1 1 calc R U .
C18 C 0.42967(10) 0.4122(3) 0.62773(12) 0.0210(5) Uani 1 1 d . . .
H18A H 0.4575 0.4739 0.6235 0.025 Uiso 1 1 calc R U .
C19 C 0.40675(10) -0.1805(3) 0.31754(12) 0.0233(5) Uani 1 1 d . . .
H19A H 0.4213 -0.2273 0.2862 0.028 Uiso 1 1 calc R U .
C20 C 0.43369(11) -0.0761(3) 0.35761(13) 0.0221(6) Uani 1 1 d . . .
H20A H 0.4661 -0.0535 0.3540 0.027 Uiso 1 1 calc R U .
C21 C 0.41308(9) -0.0036(3) 0.40352(11) 0.0173(5) Uani 1 1 d . . .
C22 C 0.36546(10) -0.0425(3) 0.40581(13) 0.0205(5) Uani 1 1 d . . .
H22A H 0.3498 0.0045 0.4360 0.025 Uiso 1 1 calc R U .
C23 C 0.34104(9) -0.1490(3) 0.36423(12) 0.0220(5) Uani 1 1 d . . .
H23A H 0.3085 -0.1737 0.3666 0.026 Uiso 1 1 calc R U .
C24 C 0.22144(10) 0.3735(4) 0.79111(14) 0.0284(6) Uani 1 1 d . . .
C25 C 0.42035(11) 0.6026(4) 0.82268(13) 0.0288(6) Uani 1 1 d . . .
C26 C 0.5000 0.8462(8) 0.7500 0.121(4) Uani 1 2 d S T P
H26A H 0.4841 0.7744 0.7763 0.145 Uiso 0.5 1 calc R U P
H26B H 0.5159 0.7744 0.7237 0.145 Uiso 0 1 calc R U P

loop_
_atom_site_aniso_label
_atom_site_aniso_U_11
_atom_site_aniso_U_22
_atom_site_aniso_U_33
_atom_site_aniso_U_23
_atom_site_aniso_U_13
_atom_site_aniso_U_12
Hg1 0.01826(7) 0.02361(8) 0.01847(7) -0.00162(3) 0.00062(5) 0.00235(3)
Cl1 0.0392(6) 0.1220(10) 0.0457(6) 0.0410(6) 0.0193(5) 0.0192(5)
S1 0.0231(3) 0.0383(4) 0.0250(3) -0.0019(3) -0.0009(3) -0.0068(3)
S2 0.0232(3) 0.0250(3) 0.0339(4) -0.0089(3) -0.0022(3) 0.0029(3)
N1 0.0191(13) 0.0411(15) 0.0423(17) 0.0000(11) 0.0071(12) -0.0063(9)
N2 0.0180(10) 0.0171(10) 0.0173(10) 0.0021(8) 0.0017(8) 0.0008(8)
N3 0.0203(11) 0.0189(10) 0.0183(10) 0.0008(8) -0.0001(8) -0.0007(8)
N4 0.0208(11) 0.0225(11) 0.0195(10) 0.0006(9) 0.0026(8) -0.0025(9)
N5 0.0261(16) 0.058(2) 0.0396(17) -0.0110(12) -0.0078(13) 0.0053(11)
N6 0.0353(16) 0.0528(17) 0.0426(17) -0.0056(15) 0.0085(13) -0.0013(14)
C1 0.0239(16) 0.0416(18) 0.049(2) 0.0053(14) 0.0111(15) -0.0030(12)
C2 0.0313(18) 0.048(2) 0.040(2) 0.0041(14) 0.0021(15) -0.0128(13)
C3 0.0191(13) 0.0232(12) 0.0270(14) 0.0088(11) 0.0011(11) 0.0006(10)
C4 0.0249(14) 0.0231(13) 0.0255(13) 0.0073(10) 0.0068(11) 0.0026(10)
C5 0.0261(13) 0.0190(12) 0.0195(12) 0.0018(10) 0.0028(10) 0.0007(10)
C6 0.0185(12) 0.0180(11) 0.0188(11) 0.0073(9) 0.0019(9) 0.0012(9)
C7 0.0232(14) 0.0155(12) 0.0206(13) 0.0035(9) 0.0023(10) 0.0020(9)
C8 0.0225(14) 0.0216(12) 0.0233(13) 0.0032(10) 0.0000(10) -0.0025(10)
C9 0.0210(12) 0.0164(11) 0.0152(11) 0.0027(9) 0.0002(9) 0.0030(9)
C10 0.0209(12) 0.0178(11) 0.0154(11) 0.0032(9) 0.0022(9) 0.0018(9)
C11 0.0189(12) 0.0148(10) 0.0204(11) 0.0045(9) 0.0022(9) 0.0015(9)
C12 0.0191(12) 0.0165(11) 0.0186(11) 0.0027(9) -0.0003(9) 0.0012(9)
C13 0.0197(12) 0.0158(11) 0.0165(11) 0.0044(9) 0.0014(9) 0.0020(9)
C14 0.0177(12) 0.0168(11) 0.0175(11) 0.0018(9) 0.0001(9) 0.0013(8)
C15 0.0201(12) 0.0213(12) 0.0234(12) -0.0042(10) 0.0003(10) -0.0036(10)
C16 0.0198(13) 0.0234(12) 0.0282(13) -0.0036(11) 0.0044(10) -0.0042(10)
C17 0.0247(14) 0.0197(12) 0.0202(13) -0.0028(9) -0.0003(11) -0.0031(9)
C18 0.0213(13) 0.0229(12) 0.0186(12) -0.0001(10) 0.0023(10) -0.0042(10)
C19 0.0269(14) 0.0259(13) 0.0175(11) -0.0003(10) 0.0048(10) -0.0044(10)
C20 0.0221(14) 0.0276(14) 0.0173(12) 0.0008(9) 0.0054(10) -0.0050(9)
C21 0.0214(12) 0.0134(11) 0.0160(11) 0.0043(10) 0.0000(9) 0.0017(9)
C22 0.0202(13) 0.0193(12) 0.0218(13) -0.0003(9) 0.0026(10) 0.0019(9)
C23 0.0186(12) 0.0217(12) 0.0252(13) 0.0031(10) 0.0014(10) 0.0011(9)
C24 0.0225(14) 0.0269(14) 0.0354(15) -0.0018(12) 0.0041(11) 0.0007(11)
C25 0.0248(15) 0.0345(15) 0.0252(14) -0.0074(12) -0.0022(11) 0.0015(12)
C26 0.278(14) 0.037(3) 0.033(3) 0.000 -0.018(5) 0.000

loop_
_atom_type_symbol
_atom_type_description
_atom_type_scat_dispersion_real
_atom_type_scat_dispersion_imag
_atom_type_scat_source
C C 0.0033 0.0016 'International Tables Vol C Tables 4.2.6.8 and 6.1.1.4'
H H 0.0000 0.0000 'International Tables Vol C Tables 4.2.6.8 and 6.1.1.4'
Cl Cl 0.1484 0.1585 'International Tables Vol C Tables 4.2.6.8 and 6.1.1.4'
Hg Hg -2.3894 9.2266 'International Tables Vol C Tables 4.2.6.8 and 6.1.1.4'
N N 0.0061 0.0033 'International Tables Vol C Tables 4.2.6.8 and 6.1.1.4'
S S 0.1246 0.1234 'International Tables Vol C Tables 4.2.6.8 and 6.1.1.4'

loop_
_geom_angle_atom_site_label_1
_geom_angle_atom_site_label_2
_geom_angle_atom_site_label_3
_geom_angle
_geom_angle_site_symmetry_1
_geom_angle_site_symmetry_3
N4 Hg1 N3 91.49(7) . 6_556
N4 Hg1 S1 104.27(6) . .
N3 Hg1 S1 108.77(6) 6_556 .
N4 Hg1 S2 106.54(6) . .
N3 Hg1 S2 102.31(6) 6_556 .
S1 Hg1 S2 135.07(3) . .
C24 S1 Hg1 97.22(10) . .
C25 S2 Hg1 98.23(11) . .
C3 N1 C2 119.0(3) . .
C3 N1 C1 120.5(3) . .
C2 N1 C1 117.3(3) . .
C13 N2 C9 117.5(2) . .
C19 N3 C23 117.5(2) . .
C19 N3 Hg1 119.59(16) . 6
C23 N3 Hg1 122.16(17) . 6
C16 N4 C17 117.4(2) . .
C16 N4 Hg1 121.78(16) . .
C17 N4 Hg1 120.74(17) . .
N1 C3 C8 120.2(3) . .
N1 C3 C4 122.6(3) . .
C8 C3 C4 117.1(2) . .
C5 C4 C3 121.3(2) . .
C4 C5 C6 122.0(2) . .
C7 C6 C5 116.4(2) . .
C7 C6 C11 121.1(2) . .
C5 C6 C11 122.5(2) . .
C8 C7 C6 122.3(3) . .
C7 C8 C3 120.9(3) . .
N2 C9 C10 122.5(2) . .
N2 C9 C21 115.4(2) . .
C10 C9 C21 122.1(2) . .
C9 C10 C11 120.3(2) . .
C10 C11 C12 116.2(2) . .
C10 C11 C6 122.8(2) . .
C12 C11 C6 121.0(2) . .
C13 C12 C11 119.9(2) . .
N2 C13 C12 123.5(2) . .
N2 C13 C14 115.5(2) . .
C12 C13 C14 121.1(2) . .
C18 C14 C15 117.1(2) . .
C18 C14 C13 121.9(2) . .
C15 C14 C13 121.1(2) . .
C16 C15 C14 119.4(2) . .
N4 C16 C15 123.1(2) . .
N4 C17 C18 123.2(2) . .
C17 C18 C14 119.8(2) . .
N3 C19 C20 123.2(2) . .
C19 C20 C21 119.6(3) . .
C22 C21 C20 116.8(2) . .
C22 C21 C9 120.8(2) . .
C20 C21 C9 122.3(2) . .
C21 C22 C23 120.0(2) . .
N3 C23 C22 122.8(2) . .
N6 C24 S1 177.5(3) . .
N5 C25 S2 177.0(3) . .
Cl1 C26 Cl1 115.6(4) . 2_656

loop_
_geom_bond_atom_site_label_1
_geom_bond_atom_site_label_2
_geom_bond_distance
_geom_bond_site_symmetry_2
Hg1 N4 2.348(2) .
Hg1 N3 2.369(2) 6_556
Hg1 S1 2.4289(7) .
Hg1 S2 2.4477(7) .
Cl1 C26 1.724(4) .
S1 C24 1.678(3) .
S2 C25 1.674(3) .
N1 C3 1.386(4) .
N1 C2 1.442(5) .
N1 C1 1.447(5) .
N2 C13 1.340(3) .
N2 C9 1.341(3) .
N3 C19 1.336(3) .
N3 C23 1.343(3) .
N3 Hg1 2.369(2) 6
N4 C16 1.346(3) .
N4 C17 1.337(3) .
N5 C25 1.155(4) .
N6 C24 1.156(4) .
C3 C8 1.404(4) .
C3 C4 1.398(4) .
C4 C5 1.384(4) .
C5 C6 1.397(3) .
C6 C7 1.395(4) .
C6 C11 1.482(3) .
C7 C8 1.382(4) .
C9 C10 1.400(3) .
C9 C21 1.482(4) .
C10 C11 1.400(4) .
C11 C12 1.404(3) .
C12 C13 1.386(3) .
C13 C14 1.490(3) .
C14 C18 1.389(4) .
C14 C15 1.403(3) .
C15 C16 1.372(4) .
C17 C18 1.372(4) .
C19 C20 1.378(4) .
C20 C21 1.396(4) .
C21 C22 1.391(4) .
C22 C23 1.378(4) .
C26 Cl1 1.724(4) 2_656
